data_7220331
loop_
_publ_author_name
'Kim, Byung Joo'
'Lee, Haeri'
'Noh, Tae Hwan'
'Jung, Ok-Sang'

_publ_section_title
;
 Interfacial effects of crystal surface through free quinolinyl groups on
 crystal organization and catalysis
;
_journal_issue 23
_journal_name_full CrystEngComm
_journal_page_first 4281
_journal_paper_doi 10.1039/C5CE00527B
_journal_volume 17
_journal_year 2015
_chemical_formula_sum 'C36 H21 Cl2 Cu N3 O6'
_chemical_formula_weight 726.00
_chemical_name_systematic
; 
 ? 
;
_space_group_IT_number 64
_symmetry_cell_setting orthorhombic
_symmetry_space_group_name_Hall '-C 2ac 2'
_symmetry_space_group_name_H-M 'C m c a'
_atom_sites_solution_hydrogens geom
_atom_sites_solution_primary direct
_atom_sites_solution_secondary difmap
_audit_creation_method SHELXL-97
_audit_update_record
;
2015-04-09 deposited with the CCDC.
2015-04-24 downloaded from the CCDC.
;
_cell_angle_alpha 90.00
_cell_angle_beta 90.00
_cell_angle_gamma 90.00
_cell_formula_units_Z 8
_cell_length_a 26.648(3)
_cell_length_b 14.3871(11)
_cell_length_c 15.1191(10)
_cell_measurement_reflns_used 1222
_cell_measurement_temperature 173(2)
_cell_measurement_theta_max 22.36
_cell_measurement_theta_min 2.83
_cell_volume 5796.5(9)
_computing_cell_refinement 'Bruker APEX2'
_computing_data_collection 'Bruker APEX2'
_computing_data_reduction 'Bruker APEX2'
_computing_molecular_graphics 'Bruker SHELXTL'
_computing_publication_material 'Bruker SHELXTL'
_computing_structure_refinement 'SHELXL-97 (Sheldrick, 2008)'
_computing_structure_solution 'SHELXS-97 (Sheldrick, 2008)'
_diffrn_ambient_temperature 173(2)
_diffrn_measured_fraction_theta_full 1.000
_diffrn_measured_fraction_theta_max 1.000
_diffrn_measurement_device_type 'Bruker Breeze CCD'
_diffrn_measurement_method '\f and \w scans'
_diffrn_radiation_monochromator graphite
_diffrn_radiation_source 'fine-focus sealed tube'
_diffrn_radiation_type MoK\a
_diffrn_radiation_wavelength 0.71073
_diffrn_reflns_av_R_equivalents 0.1597
_diffrn_reflns_av_unetI/netI 0.0713
_diffrn_reflns_limit_h_max 32
_diffrn_reflns_limit_h_min -32
_diffrn_reflns_limit_k_max 17
_diffrn_reflns_limit_k_min -17
_diffrn_reflns_limit_l_max 18
_diffrn_reflns_limit_l_min -18
_diffrn_reflns_number 38362
_diffrn_reflns_theta_full 25.99
_diffrn_reflns_theta_max 25.99
_diffrn_reflns_theta_min 1.53
_exptl_absorpt_coefficient_mu 0.996
_exptl_absorpt_correction_T_max 0.8569
_exptl_absorpt_correction_T_min 0.7282
_exptl_absorpt_correction_type multi-scan
_exptl_absorpt_process_details sadabs
_exptl_crystal_colour BROWN
_exptl_crystal_density_diffrn 1.664
_exptl_crystal_density_method 'not measured'
_exptl_crystal_description BLOCK
_exptl_crystal_F_000 2952
_exptl_crystal_size_max 0.34
_exptl_crystal_size_mid 0.28
_exptl_crystal_size_min 0.16
_refine_diff_density_max 1.778
_refine_diff_density_min -3.689
_refine_diff_density_rms 0.337
_refine_ls_extinction_method none
_refine_ls_goodness_of_fit_ref 2.242
_refine_ls_hydrogen_treatment constr
_refine_ls_matrix_type full
_refine_ls_number_parameters 258
_refine_ls_number_reflns 2924
_refine_ls_number_restraints 82
_refine_ls_restrained_S_all 2.224
_refine_ls_R_factor_all 0.2665
_refine_ls_R_factor_gt 0.2272
_refine_ls_shift/su_max 0.000
_refine_ls_shift/su_mean 0.000
_refine_ls_structure_factor_coef Fsqd
_refine_ls_weighting_details 'calc w=1/[\s^2^(Fo^2^)+(0.2000P)^2^+0.0000P] where P=(Fo^2^+2Fc^2^)/3'
_refine_ls_weighting_scheme calc
_refine_ls_wR_factor_gt 0.5573
_refine_ls_wR_factor_ref 0.5743
_reflns_number_gt 1963
_reflns_number_total 2924
_reflns_threshold_expression >2sigma(I)
_cod_data_source_file c5ce00527b2.cif
_cod_data_source_block 1047015
_cod_depositor_comments
;
The following automatic conversions were performed:

'_symmetry_cell_setting' value 'Orthorhombic' changed to
'orthorhombic' according to
/usr/data/users/saulius/crontab/automatic-downloads/rss-feeds/RSC/lib/dictionaries/cif_core.dic
dictionary named 'cif_core.dic' version 2.4.2 from 2011-04-26.

'_exptl_absorpt_correction_type' value 'MULTI-SCAN' changed to
'multi-scan' according to
/usr/data/users/saulius/crontab/automatic-downloads/rss-feeds/RSC/lib/dictionaries/cif_core.dic
dictionary named 'cif_core.dic' version 2.4.2 from 2011-04-26.

Automatic conversion script
Id: cif_fix_values 3271 2015-04-21 07:52:19Z andrius 

 Adding full bibliography for 7220331--7220334.cif.
;
_cod_original_cell_volume 5796.6(8)
_cod_original_sg_symbol_H-M Cmca
_cod_database_code 7220331

loop_
_symmetry_equiv_pos_as_xyz
'x, y, z'
'-x, -y+1/2, z+1/2'
'-x, y+1/2, -z+1/2'
'x, -y, -z'
'x+1/2, y+1/2, z'
'-x+1/2, -y+1, z+1/2'
'-x+1/2, y+1, -z+1/2'
'x+1/2, -y+1/2, -z'
'-x, -y, -z'
'x, y-1/2, -z-1/2'
'x, -y-1/2, z-1/2'
'-x, y, z'
'-x+1/2, -y+1/2, -z'
'x+1/2, y, -z-1/2'
'x+1/2, -y, z-1/2'
'-x+1/2, y+1/2, z'

loop_
_atom_site_label
_atom_site_type_symbol
_atom_site_fract_x
_atom_site_fract_y
_atom_site_fract_z
_atom_site_U_iso_or_equiv
_atom_site_adp_type
_atom_site_occupancy
_atom_site_symmetry_multiplicity
_atom_site_calc_flag
_atom_site_refinement_flags
_atom_site_disorder_group
Cu1 Cu 0.66266(13) 0.0000 1.0000 0.0644(13) Uani 1 2 d S .
Cl1 Cl 0.6422(2) 0.0530(4) 1.1334(4) 0.0771(18) Uani 1 1 d . .
O1 O 0.8677(3) 0.1504(7) 0.7839(6) 0.035(2) Uani 1 1 d . .
O2 O 0.9063(4) 0.1478(10) 0.9153(7) 0.065(4) Uani 1 1 d . .
O3 O 1.0364(5) 0.1137(12) 0.5105(7) 0.070(5) Uani 1 1 d . .
N1 N 0.6822(4) 0.1321(9) 0.9483(9) 0.044(3) Uani 1 1 d . .
N2 N 1.0756(4) 0.0694(15) 0.1549(10) 0.049(7) Uani 0.50 1 d PD -1
C1 C 0.6569(5) 0.2082(13) 0.9571(10) 0.046(4) Uani 1 1 d . .
H1A H 0.6260 0.2039 0.9879 0.055 Uiso 1 1 calc R .
C2 C 0.6699(5) 0.2925(12) 0.9271(11) 0.046(4) Uani 1 1 d U .
H2A H 0.6476 0.3435 0.9339 0.055 Uiso 1 1 calc R .
C3 C 0.7155(6) 0.3051(8) 0.8866(9) 0.034(3) Uani 1 1 d . .
H3A H 0.7261 0.3643 0.8661 0.040 Uiso 1 1 calc R .
C4 C 0.7463(4) 0.2232(10) 0.8770(8) 0.028(3) Uani 1 1 d . .
C5 C 0.7941(4) 0.2275(9) 0.8365(8) 0.025(3) Uani 1 1 d . .
H5A H 0.8069 0.2849 0.8151 0.029 Uiso 1 1 calc R .
C6 C 0.8206(5) 0.1501(10) 0.8290(9) 0.035(3) Uani 1 1 d . .
C7 C 0.8019(6) 0.0642(11) 0.8545(11) 0.050(4) Uani 1 1 d . .
H7A H 0.8201 0.0091 0.8414 0.060 Uiso 1 1 calc R .
C8 C 0.7584(5) 0.0595(9) 0.8973(12) 0.044(4) Uani 1 1 d . .
H8A H 0.7478 0.0016 0.9209 0.053 Uiso 1 1 calc R .
C9 C 0.7268(5) 0.1405(9) 0.9088(9) 0.032(3) Uani 1 1 d . .
C10 C 0.9075(5) 0.1507(10) 0.8352(9) 0.036(3) Uani 1 1 d U .
C11 C 1.0449(5) 0.075(2) 0.0868(9) 0.054(8) Uani 0.50 1 d PDU -1
H11A H 1.0508 0.0824 0.0246 0.064 Uiso 0.50 1 d PR -1
C12 C 1.0000 0.0972(19) 0.1152(10) 0.073(8) Uani 1 2 d SDU .
H12A H 0.9775 0.1090 0.0677 0.088 Uiso 0.50 1 calc PR .
C13 C 0.9780(3) 0.1071(18) 0.1928(10) 0.033(6) Uani 0.50 1 d PDU -1
H13A H 0.9428 0.1209 0.1930 0.040 Uiso 0.50 1 d PR -1
C14 C 1.0000 0.1029(13) 0.2736(10) 0.059(8) Uani 1 2 d SD .
C15 C 1.0000 0.1098(12) 0.3555(11) 0.025(4) Uani 1 2 d SU .
H15A H 0.9680 0.1229 0.3804 0.029 Uiso 0.50 1 calc PR .
C16 C 1.0383(8) 0.1019(14) 0.4168(14) 0.011(4) Uani 0.50 1 d PU -1
C17 C 1.0916(8) 0.0815(15) 0.3929(10) 0.020(5) Uani 0.50 1 d PDU -1
H17A H 1.1161 0.0696 0.4380 0.024 Uiso 0.50 1 d PR -1
C18 C 1.0986(11) 0.0764(18) 0.304(2) 0.035(6) Uani 0.50 1 d P -1
H18A H 1.1323 0.0692 0.2830 0.041 Uiso 0.50 1 d PR -1
C19 C 1.0679(7) 0.0833(16) 0.2398(9) 0.032(6) Uani 0.50 1 d PDU -1
C20 C 1.0000 0.131(2) 0.5483(17) 0.063(7) Uani 1 2 d SU .
C21 C 1.0000 0.1488(13) 0.8289(10) 0.025(4) Uani 1 2 d S .
H21A H 1.0000 0.1517 0.8917 0.030 Uiso 1 2 calc SR .
C22 C 0.9560(4) 0.1467(8) 0.7842(8) 0.021(3) Uani 1 1 d . .
C23 C 0.9561(5) 0.1404(8) 0.6912(8) 0.024(3) Uani 1 1 d . .
H23 H 0.9255 0.1375 0.6593 0.028 Uiso 1 1 calc R .
C24 C 1.0000 0.1385(13) 0.6485(12) 0.025(4) Uani 1 2 d SU .

loop_
_atom_site_aniso_label
_atom_site_aniso_U_11
_atom_site_aniso_U_22
_atom_site_aniso_U_33
_atom_site_aniso_U_23
_atom_site_aniso_U_13
_atom_site_aniso_U_12
Cu1 0.054(2) 0.074(2) 0.065(2) 0.0057(16) 0.000 0.000
Cl1 0.071(4) 0.096(4) 0.064(3) -0.003(3) 0.000(3) -0.001(3)
O1 0.015(5) 0.072(7) 0.017(4) -0.004(4) 0.004(4) -0.001(4)
O2 0.039(6) 0.141(12) 0.016(5) 0.004(6) 0.009(5) 0.038(7)
O3 0.044(7) 0.147(14) 0.018(6) -0.015(7) 0.011(5) -0.020(8)
N1 0.029(6) 0.056(8) 0.047(8) -0.036(6) 0.023(6) -0.027(6)
N2 0.075(19) 0.045(14) 0.028(13) -0.008(11) 0.011(13) -0.037(14)
C1 0.017(7) 0.085(13) 0.036(8) -0.032(9) 0.010(6) -0.028(8)
C2 0.022(7) 0.066(9) 0.050(9) -0.013(8) -0.025(7) 0.026(7)
C3 0.047(9) 0.017(6) 0.037(8) -0.006(5) 0.009(7) 0.013(5)
C4 0.011(6) 0.052(8) 0.020(6) -0.006(6) -0.006(5) 0.005(5)
C5 0.016(6) 0.037(7) 0.021(6) 0.002(5) 0.003(5) -0.008(5)
C6 0.030(8) 0.057(9) 0.017(7) -0.001(6) 0.007(6) -0.004(7)
C7 0.040(9) 0.055(10) 0.056(11) -0.004(8) 0.025(8) 0.018(7)
C8 0.034(8) 0.030(7) 0.068(11) 0.003(7) 0.031(8) 0.009(6)
C9 0.038(8) 0.026(6) 0.032(8) -0.008(6) 0.011(6) -0.007(6)
C10 0.022(7) 0.057(8) 0.028(7) 0.005(6) 0.021(6) 0.013(6)
C11 0.064(16) 0.056(15) 0.041(15) 0.012(13) 0.003(13) -0.023(13)
C12 0.114(18) 0.053(12) 0.053(14) 0.002(11) 0.000 0.000
C13 0.043(12) 0.038(12) 0.018(11) 0.004(10) -0.014(10) 0.001(10)
C14 0.14(3) 0.008(8) 0.035(13) 0.001(9) 0.000 0.000
C15 0.027(9) 0.033(8) 0.014(8) -0.013(7) 0.000 0.000
C16 0.011(4) 0.011(4) 0.011(4) 0.000(2) 0.001(2) 0.000(2)
C17 0.020(5) 0.020(5) 0.020(5) 0.000(2) 0.000(2) 0.000(2)
C18 0.034(16) 0.030(13) 0.040(17) -0.007(12) -0.004(13) 0.002(11)
C19 0.043(13) 0.021(10) 0.032(13) -0.012(10) 0.020(11) -0.008(10)
C20 0.054(13) 0.106(16) 0.030(11) -0.013(12) 0.000 0.000
C21 0.023(9) 0.052(11) 0.001(7) -0.003(7) 0.000 0.000
C22 0.024(7) 0.025(6) 0.016(6) -0.007(5) 0.003(5) 0.006(5)
C23 0.031(7) 0.031(6) 0.010(5) -0.009(5) -0.006(5) 0.000(5)
C24 0.019(8) 0.040(9) 0.017(8) -0.005(7) 0.000 0.000

loop_
_atom_type_symbol
_atom_type_description
_atom_type_scat_dispersion_real
_atom_type_scat_dispersion_imag
_atom_type_scat_source
C C 0.0033 0.0016 'International Tables Vol C Tables 4.2.6.8 and 6.1.1.4'
H H 0.0000 0.0000 'International Tables Vol C Tables 4.2.6.8 and 6.1.1.4'
N N 0.0061 0.0033 'International Tables Vol C Tables 4.2.6.8 and 6.1.1.4'
O O 0.0106 0.0060 'International Tables Vol C Tables 4.2.6.8 and 6.1.1.4'
Cl Cl 0.1484 0.1585 'International Tables Vol C Tables 4.2.6.8 and 6.1.1.4'
Cu Cu 0.3201 1.2651 'International Tables Vol C Tables 4.2.6.8 and 6.1.1.4'

loop_
_geom_angle_atom_site_label_1
_geom_angle_atom_site_label_2
_geom_angle_atom_site_label_3
_geom_angle
_geom_angle_site_symmetry_1
_geom_angle_site_symmetry_3
N1 Cu1 N1 151.5(7) 4_557 .
N1 Cu1 Cl1 91.9(4) 4_557 .
N1 Cu1 Cl1 95.0(3) . .
N1 Cu1 Cl1 95.0(4) 4_557 4_557
N1 Cu1 Cl1 91.9(4) . 4_557
Cl1 Cu1 Cl1 151.7(3) . 4_557
C17 Cl1 C18 53.7(13) 14_457 14_457
C17 Cl1 Cu1 94.3(7) 14_457 .
C18 Cl1 Cu1 144.9(12) 14_457 .
C10 O1 C6 115.3(10) . .
C20 O3 C16 123.2(17) . .
C1 N1 C9 115.7(13) . .
C1 N1 Cu1 126.4(10) . .
C9 N1 Cu1 117.7(10) . .
C19 N2 C11 131.1(7) . .
N1 C1 C2 126.6(13) . .
N1 C1 H1A 116.7 . .
C2 C1 H1A 116.7 . .
C1 C2 C3 120.0(13) . .
C1 C2 H2A 120.0 . .
C3 C2 H2A 120.0 . .
C2 C3 C4 116.2(13) . .
C2 C3 H3A 121.9 . .
C4 C3 H3A 121.9 . .
C9 C4 C5 121.7(12) . .
C9 C4 C3 116.9(12) . .
C5 C4 C3 121.4(13) . .
C6 C5 C4 118.7(12) . .
C6 C5 H5A 120.6 . .
C4 C5 H5A 120.6 . .
C5 C6 C7 122.3(13) . .
C5 C6 O1 120.5(12) . .
C7 C6 O1 116.8(12) . .
C8 C7 C6 119.6(13) . .
C8 C7 H7A 120.2 . .
C6 C7 H7A 120.2 . .
C7 C8 C9 121.6(14) . .
C7 C8 H8A 119.2 . .
C9 C8 H8A 119.2 . .
N1 C9 C4 124.5(13) . .
N1 C9 C8 119.9(12) . .
C4 C9 C8 115.6(12) . .
O2 C10 O1 124.5(11) . .
O2 C10 C22 122.3(12) . .
O1 C10 C22 113.0(11) . .
C12 C11 N2 109.1(10) . .
C12 C11 H11A 116.4 . .
N2 C11 H11A 132.2 . .
C11 C12 C11 132(2) 12_755 .
C11 C12 C13 84.9(11) 12_755 .
C11 C12 C13 136.2(11) . .
C11 C12 C13 136.3(11) 12_755 12_755
C11 C12 C13 84.9(11) . 12_755
C13 C12 C13 52.7(8) . 12_755
C11 C12 H12A 38.7 12_755 .
C11 C12 H12A 111.9 . .
C13 C12 H12A 111.9 . .
C13 C12 H12A 158.8 12_755 .
C12 C13 C14 127.2(6) . .
C12 C13 H13A 117.3 . .
C14 C13 H13A 115.4 . .
C15 C14 C13 153.4(6) . .
C15 C14 C13 153.4(6) . 12_755
C13 C14 C13 51.2(8) . 12_755
C15 C14 C19 106.2(6) . 12_755
C13 C14 C19 49.7(8) . 12_755
C13 C14 C19 100.2(7) 12_755 12_755
C15 C14 C19 106.2(6) . .
C13 C14 C19 100.2(7) . .
C13 C14 C19 49.7(8) 12_755 .
C19 C14 C19 144.3(13) 12_755 .
C14 C15 C16 131.4(10) . 12_755
C14 C15 C16 131.4(10) . .
C16 C15 C16 95(2) 12_755 .
C14 C15 H15A 114.3 . .
C16 C15 H15A 24.4 12_755 .
C16 C15 H15A 114.3 . .
C15 C16 O3 129.1(17) . .
C15 C16 C17 123.7(17) . .
O3 C16 C17 107.2(15) . .
C18 C17 Cl1 65.7(15) . 14_557
C18 C17 C16 112.4(18) . .
Cl1 C17 C16 174.6(18) 14_557 .
C18 C17 H17A 126.7 . .
Cl1 C17 H17A 61.0 14_557 .
C16 C17 H17A 120.8 . .
C19 C18 C17 131(3) . .
C19 C18 Cl1 166(2) . 14_557
C17 C18 Cl1 60.6(15) . 14_557
C19 C18 H18A 110.6 . .
C17 C18 H18A 117.8 . .
Cl1 C18 H18A 58.2 14_557 .
C18 C19 N2 129(2) . .
C18 C19 C14 114.6(17) . .
N2 C19 C14 115.6(10) . .
O3 C20 O3 115(2) . 12_755
O3 C20 C24 120.7(13) . .
O3 C20 C24 120.7(13) 12_755 .
C22 C21 C22 120.1(15) . 12_755
C22 C21 H21A 120.0 . .
C22 C21 H21A 120.0 12_755 .
C21 C22 C23 119.8(11) . .
C21 C22 C10 119.1(12) . .
C23 C22 C10 121.1(11) . .
C24 C23 C22 119.1(12) . .
C24 C23 H23 120.4 . .
C22 C23 H23 120.4 . .
C23 C24 C23 122.1(17) 12_755 .
C23 C24 C20 118.9(8) 12_755 .
C23 C24 C20 118.9(8) . .

loop_
_geom_bond_atom_site_label_1
_geom_bond_atom_site_label_2
_geom_bond_distance
_geom_bond_site_symmetry_2
Cu1 N1 2.120(13) 4_557
Cu1 N1 2.120(13) .
Cu1 Cl1 2.224(5) .
Cu1 Cl1 2.224(5) 4_557
Cl1 C17 1.47(2) 14_457
Cl1 C18 1.53(3) 14_457
O1 C10 1.315(17) .
O1 C6 1.428(15) .
O2 C10 1.212(17) .
O3 C20 1.154(18) .
O3 C16 1.43(2) .
N1 C1 1.29(2) .
N1 C9 1.335(17) .
N2 C19 1.315(5) .
N2 C11 1.317(5) .
C1 C2 1.34(2) .
C1 H1A 0.9500 .
C2 C3 1.37(2) .
C2 H2A 0.9500 .
C3 C4 1.444(17) .
C3 H3A 0.9500 .
C4 C9 1.384(19) .
C4 C5 1.415(17) .
C5 C6 1.323(19) .
C5 H5A 0.9500 .
C6 C7 1.39(2) .
C7 C8 1.33(2) .
C7 H7A 0.9500 .
C8 C9 1.447(18) .
C8 H8A 0.9500 .
C10 C22 1.505(16) .
C11 C12 1.310(5) .
C11 H11A 0.9601 .
C12 C11 1.310(5) 12_755
C12 C13 1.320(5) .
C12 C13 1.320(5) 12_755
C12 H12A 0.9500 .
C13 C14 1.355(5) .
C13 H13A 0.9599 .
C14 C15 1.24(2) .
C14 C13 1.355(5) 12_755
C14 C19 1.90(2) 12_755
C14 C19 1.90(2) .
C15 C16 1.38(2) 12_755
C15 C16 1.38(2) .
C15 H15A 0.9500 .
C16 C17 1.49(3) .
C17 C18 1.36(3) .
C17 Cl1 1.47(2) 14_557
C17 H17A 0.9600 .
C18 C19 1.28(3) .
C18 Cl1 1.53(3) 14_557
C18 H18A 0.9602 .
C20 O3 1.154(18) 12_755
C20 C24 1.52(3) .
C21 C22 1.354(14) .
C21 C22 1.354(14) 12_755
C21 H21A 0.9500 .
C22 C23 1.409(16) .
C23 C24 1.335(15) .
C23 H23 0.9500 .
C24 C23 1.335(15) 12_755
